data_1531730
loop_
_publ_author_name
'Manfrinetti, P.'
'Pani, M.'
'Palenzona, A.'
'Dhar, S.K.'
'Singh, S.'

_publ_section_title
;
 Single crystal study of the high-Curie-ferromagnet Gd1.02 Sc0.98 Ge and
 of Gd2.38 Sc2.62 Ge3
;
_journal_name_full 'Journal of Alloys Compd.'
_journal_page_first 9
_journal_page_last 13
_journal_volume 334
_journal_year 2002
_chemical_formula_sum 'Gd1.02 Ge Sc0.98'
_chemical_name_systematic 'Gd (Gd0.02 Sc0.98) Ge'
_space_group_IT_number 139
_symmetry_space_group_name_Hall '-I 4 2'
_symmetry_space_group_name_H-M 'I 4/m m m'
_cell_angle_alpha 90
_cell_angle_beta 90
_cell_angle_gamma 90
_cell_formula_units_Z 4
_cell_length_a 4.258
_cell_length_b 4.258
_cell_length_c 15.595
_cell_volume 282.746
_citation_journal_id_ASTM JALCEU
_cod_data_source_file Manfrinetti_JALCEU_2002_404.cif
_cod_data_source_block Gd1.02Ge1Sc0.98
_cod_original_cell_volume 282.7461
_cod_original_formula_sum 'Gd1.02 Ge1 Sc0.98'
_cod_database_code 1531730

loop_
_symmetry_equiv_pos_as_xyz
x,y,z
-y,x,z
-x,-y,z
y,-x,z
x,-y,-z
y,x,-z
-x,y,-z
-y,-x,-z
-x,-y,-z
y,-x,-z
x,y,-z
-y,x,-z
-x,y,z
-y,-x,z
x,-y,z
y,x,z
x+1/2,y+1/2,z+1/2
-y+1/2,x+1/2,z+1/2
-x+1/2,-y+1/2,z+1/2
y+1/2,-x+1/2,z+1/2
x+1/2,-y+1/2,-z+1/2
y+1/2,x+1/2,-z+1/2
-x+1/2,y+1/2,-z+1/2
-y+1/2,-x+1/2,-z+1/2
-x+1/2,-y+1/2,-z+1/2
y+1/2,-x+1/2,-z+1/2
x+1/2,y+1/2,-z+1/2
-y+1/2,x+1/2,-z+1/2
-x+1/2,y+1/2,z+1/2
-y+1/2,-x+1/2,z+1/2
x+1/2,-y+1/2,z+1/2
y+1/2,x+1/2,z+1/2

loop_
_atom_site_label
_atom_site_type_symbol
_atom_site_fract_x
_atom_site_fract_y
_atom_site_fract_z
_atom_site_occupancy
_atom_site_U_iso_or_equiv
Gd1 Gd 0 0 0.32283 1 0.0
Sc1 Sc 0 0.5 0 0.98 0.0
Gd2 Gd 0 0.5 0 0.02 0.0
Ge1 Ge 0 0 0.1265 1 0.0
